data_1525785
loop_
_publ_author_name
'Lim, W.T.'
'Chang, C.H.'
'Jung, K.J.'
'Heo, N.-H.'

_publ_section_title
;
 Kr atoms and their clustering in zeolite A
;
_journal_name_full 'Bulletin of the Korean Chemical Society'
_journal_page_first 1023
_journal_page_last 1029
_journal_volume 22
_journal_year 2001
_chemical_formula_sum 'Al12 Cs3 H Kr6 Na8 O48 Si12'
_chemical_name_systematic '(Cs3 Na8 H (Si12 Al12 O48)) (Kr)6'
_space_group_IT_number 221
_symmetry_space_group_name_Hall '-P 4 2 3'
_symmetry_space_group_name_H-M 'P m -3 m'
_cell_angle_alpha 90
_cell_angle_beta 90
_cell_angle_gamma 90
_cell_formula_units_Z 1
_cell_length_a 12.247
_cell_length_b 12.247
_cell_length_c 12.247
_cell_volume 1836.915
_citation_journal_id_ASTM BKCSDE
_cod_data_source_file Lim_BKCSDE_2001_917.cif
_cod_data_source_block H1Al12Cs3Kr6Na8O48Si12
_cod_original_formula_sum 'H1 Al12 Cs3 Kr6 Na8 O48 Si12'
_cod_database_code 1525785

loop_
_symmetry_equiv_pos_as_xyz
x,y,z
-y,x,z
-x,-y,z
y,-x,z
x,-y,-z
y,x,-z
-x,y,-z
-y,-x,-z
z,x,y
-x,z,y
-z,-x,y
x,-z,y
z,-x,-y
x,z,-y
-z,x,-y
-x,-z,-y
y,z,x
y,-z,-x
z,y,-x
-y,z,-x
-z,-y,-x
-y,-z,x
z,-y,x
-z,y,x
-x,-y,-z
y,-x,-z
x,y,-z
-y,x,-z
-x,y,z
-y,-x,z
x,-y,z
y,x,z
-z,-x,-y
x,-z,-y
z,x,-y
-x,z,-y
-z,x,y
-x,-z,y
z,-x,y
x,z,y
-y,-z,-x
-y,z,x
-z,-y,x
y,-z,x
z,y,x
y,z,-x
-z,y,-x
z,-y,-x

loop_
_atom_site_label
_atom_site_type_symbol
_atom_site_fract_x
_atom_site_fract_y
_atom_site_fract_z
_atom_site_occupancy
_atom_site_U_iso_or_equiv
O2 O-2 0 0.2948 0.2948 1 0.0
O1 O-2 0 0.2239 0.5 1 0.0
Cs1 Cs+1 0 0.5 0.5 1 0.0
Kr3 Kr 0.3481 0.3481 0.3481 0.25 0.0
Kr2 Kr 0.3003 0.3003 0.5 0.25 0.0
O3 O-2 0.1133 0.1133 0.3394 1 0.0
Na1 Na+1 0.2028 0.2028 0.2028 1 0.0
Si1 Si+4 0 0.1839 0.3713 0.5 0.0
Kr1 Kr 0.0349 0.0349 0.0349 0.125 0.0
Al1 Al+3 0 0.1839 0.3713 0.5 0.0
